data_7229236
loop_
_publ_author_name
'Ma, Mengtao'
'Li, Jia'
'Shen, Xingchao'
'Yu, Zhijuan'
'Yao, Weiwei'
'Pullarkat, Sumod A.'

_publ_section_title
;
 Sterically bulky amido magnesium methyl complexes: syntheses, structures
 and catalysis
;
_journal_issue 72
_journal_name_full 'RSC Adv.'
_journal_page_first 45401
_journal_paper_doi 10.1039/C7RA08836A
_journal_volume 7
_journal_year 2017
_chemical_formula_moiety 'C24 H45 Mg N O2 Si'
_chemical_formula_sum 'C24 H45 Mg N O2 Si'
_chemical_formula_weight 432.01
_space_group_crystal_system triclinic
_space_group_IT_number 2
_space_group_name_Hall '-P 1'
_space_group_name_H-M_alt 'P -1'
_symmetry_space_group_name_Hall '-P 1'
_symmetry_space_group_name_H-M 'P -1'
_atom_sites_solution_hydrogens geom
_audit_creation_method SHELXL-2014/7
_audit_update_record
;
2017-06-08 deposited with the CCDC.
2017-09-19 downloaded from the CCDC.
;
_cell_angle_alpha 92.119(2)
_cell_angle_beta 94.112(2)
_cell_angle_gamma 90.371(2)
_cell_formula_units_Z 4
_cell_length_a 9.8194(7)
_cell_length_b 16.3480(11)
_cell_length_c 16.4988(11)
_cell_measurement_reflns_used 9327
_cell_measurement_temperature 135(2)
_cell_measurement_theta_max 28.265
_cell_measurement_theta_min 2.415
_cell_volume 2639.8(3)
_computing_structure_refinement 'SHELXL-2014/7 (Sheldrick, 2014)'
_diffrn_ambient_temperature 135(2)
_diffrn_measured_fraction_theta_full 0.998
_diffrn_measured_fraction_theta_max 0.995
_diffrn_measurement_device_type 'BRUKER D8 VENTURE PHOTON'
_diffrn_measurement_method 'PHI AND OMEGA SCANS'
_diffrn_radiation_type MoK\a
_diffrn_radiation_wavelength 0.71073
_diffrn_reflns_av_R_equivalents 0.0320
_diffrn_reflns_av_unetI/netI 0.0327
_diffrn_reflns_Laue_measured_fraction_full 0.998
_diffrn_reflns_Laue_measured_fraction_max 0.995
_diffrn_reflns_limit_h_max 12
_diffrn_reflns_limit_h_min -13
_diffrn_reflns_limit_k_max 21
_diffrn_reflns_limit_k_min -21
_diffrn_reflns_limit_l_max 22
_diffrn_reflns_limit_l_min -22
_diffrn_reflns_number 55926
_diffrn_reflns_point_group_measured_fraction_full 0.998
_diffrn_reflns_point_group_measured_fraction_max 0.995
_diffrn_reflns_theta_full 25.242
_diffrn_reflns_theta_max 28.366
_diffrn_reflns_theta_min 2.343
_diffrn_source 'FINE-FOCUS SEALED TUBE'
_exptl_absorpt_coefficient_mu 0.131
_exptl_crystal_colour COLOURLESS
_exptl_crystal_density_diffrn 1.087
_exptl_crystal_description PRISM
_exptl_crystal_F_000 952
_exptl_crystal_size_max 0.2
_exptl_crystal_size_mid 0.1
_exptl_crystal_size_min 0.1
_refine_diff_density_max 0.948
_refine_diff_density_min -0.520
_refine_diff_density_rms 0.075
_refine_ls_extinction_method none
_refine_ls_goodness_of_fit_ref 1.119
_refine_ls_hydrogen_treatment constr
_refine_ls_matrix_type full
_refine_ls_number_parameters 539
_refine_ls_number_reflns 13133
_refine_ls_number_restraints 0
_refine_ls_restrained_S_all 1.119
_refine_ls_R_factor_all 0.0956
_refine_ls_R_factor_gt 0.0762
_refine_ls_shift/su_max 0.000
_refine_ls_shift/su_mean 0.000
_refine_ls_structure_factor_coef Fsqd
_refine_ls_weighting_details 'w=1/[\s^2^(Fo^2^)+(0.0537P)^2^+6.2098P] where P=(Fo^2^+2Fc^2^)/3'
_refine_ls_weighting_scheme calc
_refine_ls_wR_factor_gt 0.1950
_refine_ls_wR_factor_ref 0.2043
_reflns_Friedel_coverage 0.000
_reflns_number_gt 10362
_reflns_number_total 13133
_reflns_threshold_expression 'I > 2\s(I)'
_cod_data_source_file c7ra08836a1.cif
_cod_data_source_block MT310C_a
_cod_database_code 7229236
_shelx_shelxl_version_number 2014/7
_shelx_space_group_comment
;
The symmetry employed for this shelxl refinement is uniquely defined
by the following loop, which should always be used as a source of
symmetry information in preference to the above space-group names.
They are only intended as comments.
;

loop_
_space_group_symop_operation_xyz
'x, y, z'
'-x, -y, -z'

loop_
_atom_site_label
_atom_site_type_symbol
_atom_site_fract_x
_atom_site_fract_y
_atom_site_fract_z
_atom_site_U_iso_or_equiv
_atom_site_adp_type
_atom_site_occupancy
_atom_site_site_symmetry_order
_atom_site_calc_flag
_atom_site_refinement_flags_posn
_atom_site_refinement_flags_adp
Si1 Si 0.50780(8) 0.36345(5) 0.25518(4) 0.02181(17) Uani 1 1 d . .
C1 C 0.2093(4) 0.1599(2) 0.2067(2) 0.0445(9) Uani 1 1 d . .
H1A H 0.2013 0.1961 0.1606 0.067 Uiso 1 1 calc R U
H1B H 0.1181 0.1415 0.2190 0.067 Uiso 1 1 calc R U
H1C H 0.2645 0.1124 0.1929 0.067 Uiso 1 1 calc R U
O1 O 0.1595(2) 0.30444(13) 0.34800(13) 0.0303(5) Uani 1 1 d . .
N1 N 0.4858(2) 0.28459(14) 0.31730(14) 0.0221(5) Uani 1 1 d . .
Mg1 Mg 0.30461(10) 0.22476(6) 0.31008(6) 0.0238(2) Uani 1 1 d . .
Si2 Si 0.96395(9) 0.36397(5) 0.75515(5) 0.02657(18) Uani 1 1 d . .
C2 C 0.3413(3) 0.3802(2) 0.1949(2) 0.0395(8) Uani 1 1 d . .
H2A H 0.3505 0.4268 0.1600 0.059 Uiso 1 1 calc R U
H2B H 0.2698 0.3914 0.2322 0.059 Uiso 1 1 calc R U
H2C H 0.3168 0.3310 0.1611 0.059 Uiso 1 1 calc R U
C16 C 0.5503(4) 0.0627(2) 0.2510(3) 0.0559(11) Uani 1 1 d . .
H16A H 0.5279 0.0413 0.1953 0.084 Uiso 1 1 calc R U
H16B H 0.4659 0.0722 0.2780 0.084 Uiso 1 1 calc R U
H16C H 0.6064 0.0230 0.2810 0.084 Uiso 1 1 calc R U
C24 C 0.1759(4) 0.3633(3) 0.4156(3) 0.0519(10) Uani 1 1 d . .
H24A H 0.2594 0.3968 0.4118 0.062 Uiso 1 1 calc R U
H24B H 0.1834 0.3351 0.4678 0.062 Uiso 1 1 calc R U
C23 C 0.0540(5) 0.4151(3) 0.4105(3) 0.0602(12) Uani 1 1 d . .
H23A H 0.0712 0.4653 0.3809 0.072 Uiso 1 1 calc R U
H23B H 0.0270 0.4311 0.4655 0.072 Uiso 1 1 calc R U
C29 C 0.8868(3) 0.24755(16) 0.85832(17) 0.0231(5) Uani 1 1 d . .
C28 C 1.0517(4) 0.4604(2) 0.7984(2) 0.0471(9) Uani 1 1 d . .
H28A H 1.1494 0.4501 0.8093 0.071 Uiso 1 1 calc R U
H28B H 1.0121 0.4774 0.8491 0.071 Uiso 1 1 calc R U
H28C H 1.0393 0.5038 0.7592 0.071 Uiso 1 1 calc R U
C22 C -0.0552(3) 0.3629(2) 0.3650(2) 0.0442(9) Uani 1 1 d . .
H22A H -0.1036 0.3291 0.4026 0.053 Uiso 1 1 calc R U
H22B H -0.1224 0.3970 0.3343 0.053 Uiso 1 1 calc R U
C15 C 0.7561(4) 0.1309(2) 0.2002(2) 0.0455(9) Uani 1 1 d . .
H15A H 0.7274 0.1137 0.1440 0.068 Uiso 1 1 calc R U
H15B H 0.8138 0.0885 0.2251 0.068 Uiso 1 1 calc R U
H15C H 0.8080 0.1823 0.2006 0.068 Uiso 1 1 calc R U
C14 C 0.6297(3) 0.14340(19) 0.2487(2) 0.0355(7) Uani 1 1 d . .
H14 H 0.5690 0.1829 0.2189 0.043 Uiso 1 1 calc R U
O2 O 0.2966(2) 0.15732(14) 0.41352(14) 0.0338(5) Uani 1 1 d . .
N2 N 0.9905(2) 0.28203(14) 0.81467(14) 0.0232(5) Uani 1 1 d . .
Mg2 Mg 1.16944(11) 0.22307(6) 0.81158(6) 0.0290(2) Uani 1 1 d . .
O3 O 1.1877(2) 0.14383(15) 0.90464(16) 0.0395(6) Uani 1 1 d . .
C3 C 0.6421(4) 0.3447(2) 0.1811(2) 0.0388(8) Uani 1 1 d . .
H3A H 0.6112 0.3008 0.1418 0.058 Uiso 1 1 calc R U
H3B H 0.7273 0.3285 0.2106 0.058 Uiso 1 1 calc R U
H3C H 0.6577 0.3949 0.1523 0.058 Uiso 1 1 calc R U
O4 O 1.3181(3) 0.29892(16) 0.86804(16) 0.0453(6) Uani 1 1 d . .
C4 C 0.5574(4) 0.46470(19) 0.3070(2) 0.0349(7) Uani 1 1 d . .
H4A H 0.5711 0.5052 0.2659 0.052 Uiso 1 1 calc R U
H4B H 0.6422 0.4587 0.3412 0.052 Uiso 1 1 calc R U
H4C H 0.4846 0.4831 0.3408 0.052 Uiso 1 1 calc R U
C9 C 0.7311(3) 0.2378(2) 0.49263(19) 0.0348(7) Uani 1 1 d . .
H9 H 0.7544 0.2577 0.5467 0.042 Uiso 1 1 calc R U
C8 C 0.7969(3) 0.1698(2) 0.4628(2) 0.0401(8) Uani 1 1 d . .
H8 H 0.8638 0.1426 0.4962 0.048 Uiso 1 1 calc R U
C7 C 0.7641(3) 0.1421(2) 0.3838(2) 0.0363(7) Uani 1 1 d . .
H7 H 0.8105 0.0960 0.3629 0.044 Uiso 1 1 calc R U
C6 C 0.6645(3) 0.17993(18) 0.3338(2) 0.0287(6) Uani 1 1 d . .
C5 C 0.5948(3) 0.24896(17) 0.36411(17) 0.0236(6) Uani 1 1 d . .
C10 C 0.6309(3) 0.27807(19) 0.44474(18) 0.0274(6) Uani 1 1 d . .
C11 C 0.5619(3) 0.3517(2) 0.48245(18) 0.0313(7) Uani 1 1 d . .
H11 H 0.4984 0.3750 0.4393 0.038 Uiso 1 1 calc R U
C13 C 0.4763(4) 0.3268(3) 0.5518(2) 0.0453(9) Uani 1 1 d . .
H13A H 0.4252 0.3742 0.5709 0.068 Uiso 1 1 calc R U
H13B H 0.5367 0.3073 0.5968 0.068 Uiso 1 1 calc R U
H13C H 0.4123 0.2830 0.5322 0.068 Uiso 1 1 calc R U
C12 C 0.6648(4) 0.4191(2) 0.5122(2) 0.0391(8) Uani 1 1 d . .
H12A H 0.7170 0.4354 0.4669 0.059 Uiso 1 1 calc R U
H12B H 0.7274 0.3984 0.5555 0.059 Uiso 1 1 calc R U
H12C H 0.6159 0.4665 0.5332 0.059 Uiso 1 1 calc R U
C18 C 0.3319(4) 0.0546(3) 0.5067(3) 0.0612(13) Uani 1 1 d . .
H18A H 0.3584 0.0698 0.5643 0.073 Uiso 1 1 calc R U
H18B H 0.3600 -0.0026 0.4958 0.073 Uiso 1 1 calc R U
C25 C 1.2592(5) 0.1693(3) 0.7091(3) 0.0576(11) Uani 1 1 d . .
H25A H 1.2076 0.1199 0.6900 0.086 Uiso 1 1 calc R U
H25B H 1.3540 0.1547 0.7245 0.086 Uiso 1 1 calc R U
H25C H 1.2574 0.2084 0.6654 0.086 Uiso 1 1 calc R U
C27 C 0.7765(4) 0.3854(2) 0.7380(2) 0.0385(8) Uani 1 1 d . .
H27A H 0.7637 0.4347 0.7065 0.058 Uiso 1 1 calc R U
H27B H 0.7371 0.3938 0.7906 0.058 Uiso 1 1 calc R U
H27C H 0.7309 0.3388 0.7081 0.058 Uiso 1 1 calc R U
C26 C 1.0375(4) 0.3458(2) 0.6542(2) 0.0426(8) Uani 1 1 d . .
H26A H 0.9928 0.2980 0.6259 0.064 Uiso 1 1 calc R U
H26B H 1.1358 0.3359 0.6627 0.064 Uiso 1 1 calc R U
H26C H 1.0225 0.3940 0.6212 0.064 Uiso 1 1 calc R U
C17 C 0.3938(4) 0.1073(4) 0.4555(4) 0.091(2) Uani 1 1 d . .
H17A H 0.4433 0.0746 0.4154 0.109 Uiso 1 1 calc R U
H17B H 0.4613 0.1425 0.4880 0.109 Uiso 1 1 calc R U
C19 C 0.1807(4) 0.0628(2) 0.4895(2) 0.0453(9) Uani 1 1 d . .
H19A H 0.1420 0.0140 0.4585 0.054 Uiso 1 1 calc R U
H19B H 0.1345 0.0696 0.5407 0.054 Uiso 1 1 calc R U
C21 C 0.0231(3) 0.3105(2) 0.3086(2) 0.0391(8) Uani 1 1 d . .
H21A H -0.0198 0.2556 0.3001 0.047 Uiso 1 1 calc R U
H21B H 0.0262 0.3359 0.2552 0.047 Uiso 1 1 calc R U
C20 C 0.1643(4) 0.1372(3) 0.4403(4) 0.0748(17) Uani 1 1 d . .
H20A H 0.0982 0.1264 0.3929 0.090 Uiso 1 1 calc R U
H20B H 0.1302 0.1832 0.4737 0.090 Uiso 1 1 calc R U
C30 C 0.8629(3) 0.27663(18) 0.93837(17) 0.0253(6) Uani 1 1 d . .
C31 C 0.7680(3) 0.2368(2) 0.98215(19) 0.0311(6) Uani 1 1 d . .
H31 H 0.7535 0.2563 1.0358 0.037 Uiso 1 1 calc R U
C32 C 0.6944(3) 0.1697(2) 0.9498(2) 0.0338(7) Uani 1 1 d . .
H32 H 0.6315 0.1425 0.9810 0.041 Uiso 1 1 calc R U
C33 C 0.7138(3) 0.14265(19) 0.8713(2) 0.0325(7) Uani 1 1 d . .
H33 H 0.6623 0.0970 0.8484 0.039 Uiso 1 1 calc R U
C34 C 0.8069(3) 0.18064(18) 0.82462(18) 0.0289(6) Uani 1 1 d . .
C35 C 0.8231(4) 0.1480(2) 0.7384(2) 0.0407(8) Uani 1 1 d . .
H35 H 0.8743 0.1902 0.7101 0.049 Uiso 1 1 calc R U
C36 C 0.9079(5) 0.0696(3) 0.7389(3) 0.0653(13) Uani 1 1 d . .
H36A H 0.9227 0.0517 0.6829 0.098 Uiso 1 1 calc R U
H36B H 0.8590 0.0265 0.7651 0.098 Uiso 1 1 calc R U
H36C H 0.9963 0.0803 0.7691 0.098 Uiso 1 1 calc R U
C37 C 0.6869(5) 0.1331(3) 0.6898(2) 0.0563(11) Uani 1 1 d . .
H37A H 0.7028 0.1211 0.6327 0.084 Uiso 1 1 calc R U
H37B H 0.6303 0.1820 0.6940 0.084 Uiso 1 1 calc R U
H37C H 0.6398 0.0866 0.7116 0.084 Uiso 1 1 calc R U
C38 C 0.9381(3) 0.35144(19) 0.97744(17) 0.0278(6) Uani 1 1 d . .
H38 H 1.0126 0.3660 0.9421 0.033 Uiso 1 1 calc R U
C39 C 0.8425(3) 0.4249(2) 0.9822(2) 0.0338(7) Uani 1 1 d . .
H39A H 0.8086 0.4389 0.9272 0.051 Uiso 1 1 calc R U
H39B H 0.8925 0.4718 1.0087 0.051 Uiso 1 1 calc R U
H39C H 0.7652 0.4110 1.0137 0.051 Uiso 1 1 calc R U
C40 C 1.0042(4) 0.3359(2) 1.06283(19) 0.0373(7) Uani 1 1 d . .
H40A H 1.0641 0.2884 1.0601 0.056 Uiso 1 1 calc R U
H40B H 0.9327 0.3254 1.0997 0.056 Uiso 1 1 calc R U
H40C H 1.0578 0.3842 1.0830 0.056 Uiso 1 1 calc R U
C41 C 1.3227(5) 0.3278(4) 0.9517(3) 0.084(2) Uani 1 1 d . .
H41A H 1.2359 0.3551 0.9627 0.101 Uiso 1 1 calc R U
H41B H 1.3347 0.2810 0.9879 0.101 Uiso 1 1 calc R U
C42 C 1.4344(6) 0.3845(4) 0.9678(3) 0.0811(17) Uani 1 1 d . .
H42A H 1.5073 0.3607 1.0039 0.097 Uiso 1 1 calc R U
H42B H 1.4033 0.4359 0.9939 0.097 Uiso 1 1 calc R U
C43 C 1.4842(7) 0.4001(4) 0.8879(3) 0.101(3) Uani 1 1 d . .
H43A H 1.5851 0.4043 0.8919 0.121 Uiso 1 1 calc R U
H43B H 1.4464 0.4518 0.8670 0.121 Uiso 1 1 calc R U
C44 C 1.4373(4) 0.3293(3) 0.8325(3) 0.0496(10) Uani 1 1 d . .
H44A H 1.4141 0.3473 0.7766 0.060 Uiso 1 1 calc R U
H44B H 1.5085 0.2868 0.8309 0.060 Uiso 1 1 calc R U
C45 C 1.3161(4) 0.0979(3) 0.9099(3) 0.0596(12) Uani 1 1 d . .
H45A H 1.3956 0.1353 0.9089 0.072 Uiso 1 1 calc R U
H45B H 1.3183 0.0570 0.8642 0.072 Uiso 1 1 calc R U
C46 C 1.3163(4) 0.0569(2) 0.9894(2) 0.0443(9) Uani 1 1 d . .
H46A H 1.3549 0.0935 1.0346 0.053 Uiso 1 1 calc R U
H46B H 1.3695 0.0057 0.9883 0.053 Uiso 1 1 calc R U
C47 C 1.1662(3) 0.0393(2) 0.9977(2) 0.0402(8) Uani 1 1 d . .
H47A H 1.1359 -0.0114 0.9668 0.048 Uiso 1 1 calc R U
H47B H 1.1470 0.0342 1.0555 0.048 Uiso 1 1 calc R U
C48 C 1.0987(4) 0.1131(2) 0.9623(2) 0.0445(9) Uani 1 1 d . .
H48A H 1.0085 0.0981 0.9349 0.053 Uiso 1 1 calc R U
H48B H 1.0853 0.1553 1.0056 0.053 Uiso 1 1 calc R U

loop_
_atom_site_aniso_label
_atom_site_aniso_U_11
_atom_site_aniso_U_22
_atom_site_aniso_U_33
_atom_site_aniso_U_23
_atom_site_aniso_U_13
_atom_site_aniso_U_12
Si1 0.0240(4) 0.0235(4) 0.0182(3) 0.0031(3) 0.0020(3) 0.0026(3)
C1 0.051(2) 0.0349(18) 0.045(2) -0.0086(15) -0.0102(17) -0.0007(16)
O1 0.0213(10) 0.0343(11) 0.0345(12) -0.0045(9) -0.0015(8) 0.0050(8)
N1 0.0197(11) 0.0233(11) 0.0237(11) 0.0054(9) 0.0019(9) 0.0026(9)
Mg1 0.0213(4) 0.0241(5) 0.0258(5) 0.0012(4) 0.0006(4) 0.0015(4)
Si2 0.0352(4) 0.0250(4) 0.0196(4) 0.0058(3) 0.0009(3) 0.0002(3)
C2 0.0355(17) 0.0430(19) 0.0395(18) 0.0194(15) -0.0096(14) -0.0021(14)
C16 0.043(2) 0.0286(18) 0.096(3) -0.010(2) 0.006(2) 0.0020(15)
C24 0.042(2) 0.054(2) 0.056(2) -0.0232(19) -0.0031(18) 0.0116(18)
C23 0.058(3) 0.067(3) 0.053(2) -0.016(2) -0.007(2) 0.028(2)
C29 0.0260(13) 0.0213(13) 0.0224(13) 0.0079(10) 0.0008(10) 0.0038(10)
C28 0.067(3) 0.0315(17) 0.042(2) 0.0111(15) -0.0074(18) -0.0127(17)
C22 0.0277(16) 0.050(2) 0.058(2) 0.0152(18) 0.0146(16) 0.0110(15)
C15 0.046(2) 0.042(2) 0.049(2) -0.0072(16) 0.0084(17) 0.0070(16)
C14 0.0315(16) 0.0239(14) 0.051(2) -0.0035(14) 0.0022(14) 0.0056(12)
O2 0.0230(10) 0.0401(12) 0.0396(12) 0.0173(10) 0.0035(9) 0.0001(9)
N2 0.0279(12) 0.0218(11) 0.0206(11) 0.0050(9) 0.0036(9) 0.0000(9)
Mg2 0.0320(5) 0.0240(5) 0.0319(5) 0.0023(4) 0.0075(4) 0.0018(4)
O3 0.0277(11) 0.0385(13) 0.0539(15) 0.0206(11) 0.0036(10) 0.0021(10)
C3 0.050(2) 0.0377(18) 0.0319(17) 0.0062(14) 0.0215(15) 0.0044(15)
O4 0.0377(13) 0.0488(15) 0.0507(15) -0.0080(12) 0.0188(11) -0.0161(11)
C4 0.0481(19) 0.0278(15) 0.0290(16) 0.0036(12) 0.0034(14) -0.0001(14)
C9 0.0225(14) 0.056(2) 0.0273(15) 0.0192(14) -0.0002(12) 0.0007(14)
C8 0.0221(15) 0.051(2) 0.049(2) 0.0299(17) 0.0017(14) 0.0058(14)
C7 0.0255(15) 0.0322(16) 0.053(2) 0.0186(15) 0.0082(14) 0.0070(12)
C6 0.0235(14) 0.0249(14) 0.0388(17) 0.0096(12) 0.0055(12) 0.0014(11)
C5 0.0182(12) 0.0260(13) 0.0277(14) 0.0110(11) 0.0048(10) -0.0011(10)
C10 0.0198(13) 0.0377(16) 0.0259(14) 0.0115(12) 0.0043(11) 0.0008(11)
C11 0.0263(14) 0.0490(19) 0.0185(13) 0.0020(12) 0.0011(11) 0.0043(13)
C13 0.0314(17) 0.080(3) 0.0256(16) 0.0055(17) 0.0070(13) 0.0022(17)
C12 0.0349(17) 0.056(2) 0.0254(15) -0.0068(15) 0.0002(13) 0.0032(15)
C18 0.037(2) 0.067(3) 0.084(3) 0.045(3) 0.013(2) 0.0052(19)
C25 0.068(3) 0.053(2) 0.054(2) -0.0067(19) 0.024(2) 0.014(2)
C27 0.0429(19) 0.0448(19) 0.0271(16) 0.0041(14) -0.0040(14) 0.0117(15)
C26 0.053(2) 0.047(2) 0.0304(17) 0.0146(15) 0.0121(15) 0.0056(17)
C17 0.0282(19) 0.112(4) 0.138(5) 0.100(4) -0.006(2) -0.005(2)
C19 0.0389(19) 0.047(2) 0.052(2) 0.0168(17) 0.0109(16) -0.0072(16)
C21 0.0218(15) 0.0456(19) 0.049(2) -0.0018(16) -0.0067(14) 0.0060(13)
C20 0.0268(19) 0.086(3) 0.118(4) 0.067(3) 0.021(2) 0.009(2)
C30 0.0258(14) 0.0286(14) 0.0216(13) 0.0062(11) -0.0005(11) 0.0026(11)
C31 0.0332(16) 0.0375(16) 0.0234(14) 0.0056(12) 0.0048(12) 0.0045(13)
C32 0.0336(16) 0.0334(16) 0.0363(17) 0.0133(13) 0.0093(13) 0.0016(13)
C33 0.0361(17) 0.0254(14) 0.0364(17) 0.0064(12) 0.0039(13) -0.0040(12)
C34 0.0353(16) 0.0250(14) 0.0270(15) 0.0047(11) 0.0043(12) -0.0007(12)
C35 0.059(2) 0.0310(16) 0.0327(17) -0.0069(13) 0.0133(16) -0.0158(16)
C36 0.078(3) 0.046(2) 0.070(3) -0.029(2) 0.015(3) -0.002(2)
C37 0.077(3) 0.061(3) 0.0305(19) -0.0017(17) -0.0003(19) -0.022(2)
C38 0.0285(14) 0.0357(16) 0.0191(13) 0.0013(11) 0.0007(11) 0.0007(12)
C39 0.0353(17) 0.0336(16) 0.0314(16) -0.0046(13) -0.0029(13) 0.0022(13)
C40 0.0356(17) 0.051(2) 0.0241(15) 0.0003(14) -0.0040(13) 0.0032(15)
C41 0.061(3) 0.132(5) 0.059(3) -0.040(3) 0.026(2) -0.054(3)
C42 0.088(4) 0.098(4) 0.057(3) -0.001(3) 0.010(3) -0.047(3)
C43 0.114(5) 0.144(5) 0.041(2) 0.022(3) -0.018(3) -0.098(4)
C44 0.0366(19) 0.053(2) 0.062(3) 0.0182(19) 0.0181(18) -0.0068(17)
C45 0.038(2) 0.062(3) 0.082(3) 0.026(2) 0.012(2) 0.0165(19)
C46 0.0312(17) 0.045(2) 0.057(2) 0.0180(17) -0.0004(16) 0.0056(15)
C47 0.0338(17) 0.0334(17) 0.054(2) 0.0162(15) 0.0013(15) 0.0020(14)
C48 0.0352(18) 0.047(2) 0.054(2) 0.0223(17) 0.0116(16) 0.0113(15)

loop_
_atom_type_symbol
_atom_type_description
_atom_type_scat_dispersion_real
_atom_type_scat_dispersion_imag
_atom_type_scat_source
C C 0.0033 0.0016 'International Tables Vol C Tables 4.2.6.8 and 6.1.1.4'
H H 0.0000 0.0000 'International Tables Vol C Tables 4.2.6.8 and 6.1.1.4'
N N 0.0061 0.0033 'International Tables Vol C Tables 4.2.6.8 and 6.1.1.4'
O O 0.0106 0.0060 'International Tables Vol C Tables 4.2.6.8 and 6.1.1.4'
Mg Mg 0.0486 0.0363 'International Tables Vol C Tables 4.2.6.8 and 6.1.1.4'
Si Si 0.0817 0.0704 'International Tables Vol C Tables 4.2.6.8 and 6.1.1.4'

loop_
_geom_angle_atom_site_label_1
_geom_angle_atom_site_label_2
_geom_angle_atom_site_label_3
_geom_angle
N1 Si1 C2 107.98(13)
N1 Si1 C4 116.05(13)
C2 Si1 C4 106.28(16)
N1 Si1 C3 113.88(14)
C2 Si1 C3 107.77(17)
C4 Si1 C3 104.38(16)
N1 Si1 Mg1 33.36(8)
C2 Si1 Mg1 74.67(11)
C4 Si1 Mg1 129.26(11)
C3 Si1 Mg1 124.05(12)
Mg1 C1 H1A 109.5
Mg1 C1 H1B 109.5
H1A C1 H1B 109.5
Mg1 C1 H1C 109.5
H1A C1 H1C 109.5
H1B C1 H1C 109.5
C24 O1 C21 109.6(2)
C24 O1 Mg1 126.4(2)
C21 O1 Mg1 123.98(19)
C5 N1 Si1 123.07(18)
C5 N1 Mg1 116.91(17)
Si1 N1 Mg1 119.08(13)
N1 Mg1 O1 108.12(10)
N1 Mg1 O2 107.76(10)
O1 Mg1 O2 91.95(10)
N1 Mg1 C1 127.14(14)
O1 Mg1 C1 105.15(13)
O2 Mg1 C1 110.91(14)
N1 Mg1 Si1 27.56(7)
O1 Mg1 Si1 95.60(7)
O2 Mg1 Si1 133.99(7)
C1 Mg1 Si1 110.63(12)
N2 Si2 C26 110.81(14)
N2 Si2 C27 110.80(15)
C26 Si2 C27 109.11(16)
N2 Si2 C28 113.52(14)
C26 Si2 C28 104.22(18)
C27 Si2 C28 108.12(18)
N2 Si2 Mg2 33.69(8)
C26 Si2 Mg2 83.61(12)
C27 Si2 Mg2 141.38(12)
C28 Si2 Mg2 103.37(13)
Si1 C2 H2A 109.5
Si1 C2 H2B 109.5
H2A C2 H2B 109.5
Si1 C2 H2C 109.5
H2A C2 H2C 109.5
H2B C2 H2C 109.5
C14 C16 H16A 109.5
C14 C16 H16B 109.5
H16A C16 H16B 109.5
C14 C16 H16C 109.5
H16A C16 H16C 109.5
H16B C16 H16C 109.5
O1 C24 C23 106.4(3)
O1 C24 H24A 110.4
C23 C24 H24A 110.4
O1 C24 H24B 110.4
C23 C24 H24B 110.4
H24A C24 H24B 108.6
C24 C23 C22 105.0(3)
C24 C23 H23A 110.8
C22 C23 H23A 110.8
C24 C23 H23B 110.8
C22 C23 H23B 110.8
H23A C23 H23B 108.8
N2 C29 C34 120.7(3)
N2 C29 C30 121.4(3)
C34 C29 C30 117.9(3)
Si2 C28 H28A 109.5
Si2 C28 H28B 109.5
H28A C28 H28B 109.5
Si2 C28 H28C 109.5
H28A C28 H28C 109.5
H28B C28 H28C 109.5
C21 C22 C23 103.4(3)
C21 C22 H22A 111.1
C23 C22 H22A 111.1
C21 C22 H22B 111.1
C23 C22 H22B 111.1
H22A C22 H22B 109.1
C14 C15 H15A 109.5
C14 C15 H15B 109.5
H15A C15 H15B 109.5
C14 C15 H15C 109.5
H15A C15 H15C 109.5
H15B C15 H15C 109.5
C6 C14 C16 111.4(3)
C6 C14 C15 112.7(3)
C16 C14 C15 110.0(3)
C6 C14 H14 107.5
C16 C14 H14 107.5
C15 C14 H14 107.5
C17 O2 C20 107.5(3)
C17 O2 Mg1 132.3(2)
C20 O2 Mg1 118.2(2)
C29 N2 Si2 122.81(19)
C29 N2 Mg2 118.36(17)
Si2 N2 Mg2 118.36(13)
N2 Mg2 O3 109.31(10)
N2 Mg2 O4 107.44(11)
O3 Mg2 O4 91.40(11)
N2 Mg2 C25 128.29(16)
O3 Mg2 C25 108.75(15)
O4 Mg2 C25 105.27(16)
N2 Mg2 Si2 27.95(7)
O3 Mg2 Si2 136.52(8)
O4 Mg2 Si2 96.70(9)
C25 Mg2 Si2 110.04(14)
C48 O3 C45 109.2(3)
C48 O3 Mg2 135.7(2)
C45 O3 Mg2 114.5(2)
Si1 C3 H3A 109.5
Si1 C3 H3B 109.5
H3A C3 H3B 109.5
Si1 C3 H3C 109.5
H3A C3 H3C 109.5
H3B C3 H3C 109.5
C44 O4 C41 108.4(3)
C44 O4 Mg2 126.4(2)
C41 O4 Mg2 125.2(2)
Si1 C4 H4A 109.5
Si1 C4 H4B 109.5
H4A C4 H4B 109.5
Si1 C4 H4C 109.5
H4A C4 H4C 109.5
H4B C4 H4C 109.5
C8 C9 C10 121.4(3)
C8 C9 H9 119.3
C10 C9 H9 119.3
C7 C8 C9 119.0(3)
C7 C8 H8 120.5
C9 C8 H8 120.5
C8 C7 C6 121.8(3)
C8 C7 H7 119.1
C6 C7 H7 119.1
C7 C6 C5 119.7(3)
C7 C6 C14 118.6(3)
C5 C6 C14 121.6(3)
N1 C5 C10 120.6(3)
N1 C5 C6 121.1(3)
C10 C5 C6 118.2(3)
C9 C10 C5 119.9(3)
C9 C10 C11 118.1(3)
C5 C10 C11 121.9(2)
C10 C11 C12 112.1(3)
C10 C11 C13 111.3(3)
C12 C11 C13 110.4(3)
C10 C11 H11 107.6
C12 C11 H11 107.6
C13 C11 H11 107.6
C11 C13 H13A 109.5
C11 C13 H13B 109.5
H13A C13 H13B 109.5
C11 C13 H13C 109.5
H13A C13 H13C 109.5
H13B C13 H13C 109.5
C11 C12 H12A 109.5
C11 C12 H12B 109.5
H12A C12 H12B 109.5
C11 C12 H12C 109.5
H12A C12 H12C 109.5
H12B C12 H12C 109.5
C17 C18 C19 106.8(3)
C17 C18 H18A 110.4
C19 C18 H18A 110.4
C17 C18 H18B 110.4
C19 C18 H18B 110.4
H18A C18 H18B 108.6
Mg2 C25 H25A 109.5
Mg2 C25 H25B 109.5
H25A C25 H25B 109.5
Mg2 C25 H25C 109.5
H25A C25 H25C 109.5
H25B C25 H25C 109.5
Si2 C27 H27A 109.5
Si2 C27 H27B 109.5
H27A C27 H27B 109.5
Si2 C27 H27C 109.5
H27A C27 H27C 109.5
H27B C27 H27C 109.5
Si2 C26 H26A 109.5
Si2 C26 H26B 109.5
H26A C26 H26B 109.5
Si2 C26 H26C 109.5
H26A C26 H26C 109.5
H26B C26 H26C 109.5
C18 C17 O2 111.6(3)
C18 C17 H17A 109.3
O2 C17 H17A 109.3
C18 C17 H17B 109.3
O2 C17 H17B 109.3
H17A C17 H17B 108.0
C20 C19 C18 104.8(3)
C20 C19 H19A 110.8
C18 C19 H19A 110.8
C20 C19 H19B 110.8
C18 C19 H19B 110.8
H19A C19 H19B 108.9
O1 C21 C22 105.7(3)
O1 C21 H21A 110.6
C22 C21 H21A 110.6
O1 C21 H21B 110.6
C22 C21 H21B 110.6
H21A C21 H21B 108.7
O2 C20 C19 107.3(3)
O2 C20 H20A 110.2
C19 C20 H20A 110.2
O2 C20 H20B 110.2
C19 C20 H20B 110.2
H20A C20 H20B 108.5
C31 C30 C29 119.8(3)
C31 C30 C38 118.8(3)
C29 C30 C38 121.4(3)
C32 C31 C30 121.8(3)
C32 C31 H31 119.1
C30 C31 H31 119.1
C31 C32 C33 118.8(3)
C31 C32 H32 120.6
C33 C32 H32 120.6
C32 C33 C34 121.7(3)
C32 C33 H33 119.1
C34 C33 H33 119.1
C33 C34 C29 119.9(3)
C33 C34 C35 119.1(3)
C29 C34 C35 120.9(3)
C34 C35 C37 112.8(3)
C34 C35 C36 110.8(3)
C37 C35 C36 110.2(3)
C34 C35 H35 107.6
C37 C35 H35 107.6
C36 C35 H35 107.6
C35 C36 H36A 109.5
C35 C36 H36B 109.5
H36A C36 H36B 109.5
C35 C36 H36C 109.5
H36A C36 H36C 109.5
H36B C36 H36C 109.5
C35 C37 H37A 109.5
C35 C37 H37B 109.5
H37A C37 H37B 109.5
C35 C37 H37C 109.5
H37A C37 H37C 109.5
H37B C37 H37C 109.5
C30 C38 C39 111.0(2)
C30 C38 C40 112.9(3)
C39 C38 C40 109.3(3)
C30 C38 H38 107.8
C39 C38 H38 107.8
C40 C38 H38 107.8
C38 C39 H39A 109.5
C38 C39 H39B 109.5
H39A C39 H39B 109.5
C38 C39 H39C 109.5
H39A C39 H39C 109.5
H39B C39 H39C 109.5
C38 C40 H40A 109.5
C38 C40 H40B 109.5
H40A C40 H40B 109.5
C38 C40 H40C 109.5
H40A C40 H40C 109.5
H40B C40 H40C 109.5
C42 C41 O4 109.5(4)
C42 C41 H41A 109.8
O4 C41 H41A 109.8
C42 C41 H41B 109.8
O4 C41 H41B 109.8
H41A C41 H41B 108.2
C41 C42 C43 105.3(4)
C41 C42 H42A 110.7
C43 C42 H42A 110.7
C41 C42 H42B 110.7
C43 C42 H42B 110.7
H42A C42 H42B 108.8
C42 C43 C44 106.7(4)
C42 C43 H43A 110.4
C44 C43 H43A 110.4
C42 C43 H43B 110.4
C44 C43 H43B 110.4
H43A C43 H43B 108.6
O4 C44 C43 104.0(4)
O4 C44 H44A 111.0
C43 C44 H44A 111.0
O4 C44 H44B 111.0
C43 C44 H44B 111.0
H44A C44 H44B 109.0
O3 C45 C46 104.4(3)
O3 C45 H45A 110.9
C46 C45 H45A 110.9
O3 C45 H45B 110.9
C46 C45 H45B 110.9
H45A C45 H45B 108.9
C45 C46 C47 103.2(3)
C45 C46 H46A 111.1
C47 C46 H46A 111.1
C45 C46 H46B 111.1
C47 C46 H46B 111.1
H46A C46 H46B 109.1
C48 C47 C46 102.5(3)
C48 C47 H47A 111.3
C46 C47 H47A 111.3
C48 C47 H47B 111.3
C46 C47 H47B 111.3
H47A C47 H47B 109.2
O3 C48 C47 106.8(3)
O3 C48 H48A 110.4
C47 C48 H48A 110.4
O3 C48 H48B 110.4
C47 C48 H48B 110.4
H48A C48 H48B 108.6

loop_
_geom_bond_atom_site_label_1
_geom_bond_atom_site_label_2
_geom_bond_distance
Si1 N1 1.699(2)
Si1 C2 1.878(3)
Si1 C4 1.879(3)
Si1 C3 1.880(3)
Si1 Mg1 3.2085(12)
C1 Mg1 2.129(4)
C1 H1A 0.9800
C1 H1B 0.9800
C1 H1C 0.9800
O1 C24 1.445(4)
O1 C21 1.452(4)
O1 Mg1 2.052(2)
N1 C5 1.415(3)
N1 Mg1 2.019(2)
Mg1 O2 2.072(2)
Si2 N2 1.701(2)
Si2 C26 1.877(3)
Si2 C27 1.879(4)
Si2 C28 1.883(4)
Si2 Mg2 3.1928(13)
C2 H2A 0.9800
C2 H2B 0.9800
C2 H2C 0.9800
C16 C14 1.531(5)
C16 H16A 0.9800
C16 H16B 0.9800
C16 H16C 0.9800
C24 C23 1.470(5)
C24 H24A 0.9900
C24 H24B 0.9900
C23 C22 1.506(6)
C23 H23A 0.9900
C23 H23B 0.9900
C29 N2 1.414(4)
C29 C34 1.415(4)
C29 C30 1.423(4)
C28 H28A 0.9800
C28 H28B 0.9800
C28 H28C 0.9800
C22 C21 1.498(5)
C22 H22A 0.9900
C22 H22B 0.9900
C15 C14 1.535(5)
C15 H15A 0.9800
C15 H15B 0.9800
C15 H15C 0.9800
C14 C6 1.521(5)
C14 H14 1.0000
O2 C17 1.420(4)
O2 C20 1.442(4)
N2 Mg2 2.013(3)
Mg2 O3 2.044(2)
Mg2 O4 2.057(3)
Mg2 C25 2.128(4)
O3 C48 1.438(4)
O3 C45 1.470(4)
C3 H3A 0.9800
C3 H3B 0.9800
C3 H3C 0.9800
O4 C44 1.440(4)
O4 C41 1.440(5)
C4 H4A 0.9800
C4 H4B 0.9800
C4 H4C 0.9800
C9 C8 1.382(5)
C9 C10 1.401(4)
C9 H9 0.9500
C8 C7 1.379(5)
C8 H8 0.9500
C7 C6 1.396(4)
C7 H7 0.9500
C6 C5 1.418(4)
C5 C10 1.416(4)
C10 C11 1.520(4)
C11 C12 1.533(5)
C11 C13 1.534(4)
C11 H11 1.0000
C13 H13A 0.9800
C13 H13B 0.9800
C13 H13C 0.9800
C12 H12A 0.9800
C12 H12B 0.9800
C12 H12C 0.9800
C18 C17 1.396(5)
C18 C19 1.499(5)
C18 H18A 0.9900
C18 H18B 0.9900
C25 H25A 0.9800
C25 H25B 0.9800
C25 H25C 0.9800
C27 H27A 0.9800
C27 H27B 0.9800
C27 H27C 0.9800
C26 H26A 0.9800
C26 H26B 0.9800
C26 H26C 0.9800
C17 H17A 0.9900
C17 H17B 0.9900
C19 C20 1.490(5)
C19 H19A 0.9900
C19 H19B 0.9900
C21 H21A 0.9900
C21 H21B 0.9900
C20 H20A 0.9900
C20 H20B 0.9900
C30 C31 1.392(4)
C30 C38 1.522(4)
C31 C32 1.379(5)
C31 H31 0.9500
C32 C33 1.379(5)
C32 H32 0.9500
C33 C34 1.394(4)
C33 H33 0.9500
C34 C35 1.520(4)
C35 C37 1.523(6)
C35 C36 1.533(6)
C35 H35 1.0000
C36 H36A 0.9800
C36 H36B 0.9800
C36 H36C 0.9800
C37 H37A 0.9800
C37 H37B 0.9800
C37 H37C 0.9800
C38 C39 1.533(4)
C38 C40 1.539(4)
C38 H38 1.0000
C39 H39A 0.9800
C39 H39B 0.9800
C39 H39C 0.9800
C40 H40A 0.9800
C40 H40B 0.9800
C40 H40C 0.9800
C41 C42 1.435(6)
C41 H41A 0.9900
C41 H41B 0.9900
C42 C43 1.468(7)
C42 H42A 0.9900
C42 H42B 0.9900
C43 C44 1.496(7)
C43 H43A 0.9900
C43 H43B 0.9900
C44 H44A 0.9900
C44 H44B 0.9900
C45 C46 1.495(6)
C45 H45A 0.9900
C45 H45B 0.9900
C46 C47 1.517(5)
C46 H46A 0.9900
C46 H46B 0.9900
C47 C48 1.498(4)
C47 H47A 0.9900
C47 H47B 0.9900
C48 H48A 0.9900
C48 H48B 0.9900

loop_
_geom_torsion_atom_site_label_1
_geom_torsion_atom_site_label_2
_geom_torsion_atom_site_label_3
_geom_torsion_atom_site_label_4
_geom_torsion
C2 Si1 N1 C5 172.0(2)
C4 Si1 N1 C5 -68.8(3)
C3 Si1 N1 C5 52.4(3)
Mg1 Si1 N1 C5 168.6(3)
C2 Si1 N1 Mg1 3.5(2)
C4 Si1 N1 Mg1 122.58(17)
C3 Si1 N1 Mg1 -116.18(18)
C21 O1 C24 C23 -8.3(5)
Mg1 O1 C24 C23 170.7(3)
O1 C24 C23 C22 25.1(5)
C24 C23 C22 C21 -31.8(5)
C34 C29 N2 Si2 94.0(3)
C30 C29 N2 Si2 -88.5(3)
C34 C29 N2 Mg2 -78.0(3)
C30 C29 N2 Mg2 99.5(3)
C26 Si2 N2 C29 -133.7(2)
C27 Si2 N2 C29 -12.5(3)
C28 Si2 N2 C29 109.4(3)
Mg2 Si2 N2 C29 -172.0(3)
C26 Si2 N2 Mg2 38.3(2)
C27 Si2 N2 Mg2 159.56(15)
C28 Si2 N2 Mg2 -78.6(2)
C10 C9 C8 C7 1.0(5)
C9 C8 C7 C6 -1.2(5)
C8 C7 C6 C5 0.3(5)
C8 C7 C6 C14 -177.3(3)
C16 C14 C6 C7 71.7(4)
C15 C14 C6 C7 -52.5(4)
C16 C14 C6 C5 -105.8(3)
C15 C14 C6 C5 129.9(3)
Si1 N1 C5 C10 91.6(3)
Mg1 N1 C5 C10 -99.6(3)
Si1 N1 C5 C6 -92.7(3)
Mg1 N1 C5 C6 76.1(3)
C7 C6 C5 N1 -174.8(3)
C14 C6 C5 N1 2.7(4)
C7 C6 C5 C10 0.9(4)
C14 C6 C5 C10 178.5(3)
C8 C9 C10 C5 0.3(5)
C8 C9 C10 C11 179.2(3)
N1 C5 C10 C9 174.6(3)
C6 C5 C10 C9 -1.2(4)
N1 C5 C10 C11 -4.3(4)
C6 C5 C10 C11 179.9(3)
C9 C10 C11 C12 58.3(4)
C5 C10 C11 C12 -122.8(3)
C9 C10 C11 C13 -66.0(4)
C5 C10 C11 C13 112.9(3)
C19 C18 C17 O2 7.6(7)
C20 O2 C17 C18 1.3(7)
Mg1 O2 C17 C18 -161.6(4)
C17 C18 C19 C20 -13.1(6)
C24 O1 C21 C22 -11.9(4)
Mg1 O1 C21 C22 169.0(2)
C23 C22 C21 O1 26.7(4)
C17 O2 C20 C19 -9.7(6)
Mg1 O2 C20 C19 156.0(3)
C18 C19 C20 O2 13.9(6)
N2 C29 C30 C31 -174.5(3)
C34 C29 C30 C31 3.0(4)
N2 C29 C30 C38 6.1(4)
C34 C29 C30 C38 -176.3(3)
C29 C30 C31 C32 -0.7(4)
C38 C30 C31 C32 178.7(3)
C30 C31 C32 C33 -1.4(5)
C31 C32 C33 C34 1.0(5)
C32 C33 C34 C29 1.5(5)
C32 C33 C34 C35 -179.8(3)
N2 C29 C34 C33 174.2(3)
C30 C29 C34 C33 -3.4(4)
N2 C29 C34 C35 -4.5(4)
C30 C29 C34 C35 177.9(3)
C33 C34 C35 C37 47.2(4)
C29 C34 C35 C37 -134.1(3)
C33 C34 C35 C36 -76.9(4)
C29 C34 C35 C36 101.8(4)
C31 C30 C38 C39 -71.8(3)
C29 C30 C38 C39 107.5(3)
C31 C30 C38 C40 51.3(4)
C29 C30 C38 C40 -129.4(3)
C44 O4 C41 C42 7.0(7)
Mg2 O4 C41 C42 -175.3(4)
O4 C41 C42 C43 9.2(8)
C41 C42 C43 C44 -21.4(8)
C41 O4 C44 C43 -19.9(5)
Mg2 O4 C44 C43 162.6(3)
C42 C43 C44 O4 25.5(6)
C48 O3 C45 C46 -16.8(5)
Mg2 O3 C45 C46 170.1(3)
O3 C45 C46 C47 33.1(4)
C45 C46 C47 C48 -36.9(4)
C45 O3 C48 C47 -6.8(4)
Mg2 O3 C48 C47 164.2(3)
C46 C47 C48 O3 27.1(4)
